data_2228586
loop_
_publ_author_name
'Assani, Abderrazzak'
'Saadi, Mohamed'
'Zriouil, Mohammed'
'El Ammari, Lahcen'

_publ_section_title
;
 Ni~2~Sr(PO~4~)~2~&#x00B7;2H~2~O
;
_journal_coeditor_code WM2418
_journal_issue 12
_journal_name_full 'Acta Crystallographica Section E'
_journal_page_first i86
_journal_page_last i87
_journal_paper_doi 10.1107/S1600536810045113
_journal_volume 66
_journal_year 2010
_chemical_formula_iupac 'Ni2 Sr (P O4)2, 2H2 O'
_chemical_formula_structural 'Sr Ni2 (P O4)2 (H2 O)2'
_chemical_formula_sum 'H4 Ni2 O10 P2 Sr'
_chemical_formula_weight 431.01
_chemical_name_systematic
;
dinickel(II) strontium bis[orthophosphate(V)] dihydrate
;
_space_group_IT_number 12
_symmetry_cell_setting monoclinic
_symmetry_space_group_name_Hall '-C 2y'
_symmetry_space_group_name_H-M 'C 1 2/m 1'
_atom_sites_solution_hydrogens geom
_atom_sites_solution_primary direct
_atom_sites_solution_secondary difmap
_audit_creation_method SHELXL-97
_cell_angle_alpha 90.00
_cell_angle_beta 114.173(2)
_cell_angle_gamma 90.00
_cell_formula_units_Z 2
_cell_length_a 8.8877(3)
_cell_length_b 6.0457(3)
_cell_length_c 7.3776(3)
_cell_measurement_reflns_used 454
_cell_measurement_temperature 296(2)
_cell_measurement_theta_max 27.43
_cell_measurement_theta_min 3.03
_cell_volume 361.66(3)
_computing_cell_refinement 'SAINT (Bruker, 2005)'
_computing_data_collection 'APEX2 (Bruker, 2005)'
_computing_data_reduction 'SAINT (Bruker, 2005)'
_computing_molecular_graphics 'ORTEP-3 for Windows (Farrugia,1997) and DIAMOND (Brandenburg, 2006)'
_computing_publication_material 'WinGX (Farrugia, 1999)'
_computing_structure_refinement 'SHELXL97 (Sheldrick, 2008)'
_computing_structure_solution 'SHELXS97 (Sheldrick, 2008)'
_diffrn_ambient_temperature 296(2)
_diffrn_measured_fraction_theta_full 1.000
_diffrn_measured_fraction_theta_max 1.000
_diffrn_measurement_device_type 'Bruker APEXII'
_diffrn_measurement_method '\f and \w scans'
_diffrn_radiation_monochromator graphite
_diffrn_radiation_source 'fine-focus sealed tube'
_diffrn_radiation_type MoK\a
_diffrn_radiation_wavelength 0.71073
_diffrn_reflns_av_R_equivalents 0.0281
_diffrn_reflns_av_sigmaI/netI 0.0205
_diffrn_reflns_limit_h_max 11
_diffrn_reflns_limit_h_min -11
_diffrn_reflns_limit_k_max 7
_diffrn_reflns_limit_k_min -7
_diffrn_reflns_limit_l_max 9
_diffrn_reflns_limit_l_min -9
_diffrn_reflns_number 2376
_diffrn_reflns_theta_full 27.43
_diffrn_reflns_theta_max 27.43
_diffrn_reflns_theta_min 3.03
_diffrn_standards_number 0
_exptl_absorpt_coefficient_mu 12.989
_exptl_absorpt_correction_T_max 0.403
_exptl_absorpt_correction_T_min 0.229
_exptl_absorpt_correction_type multi-scan
_exptl_absorpt_process_details '(SADABS; Bruker, 2005)'
_exptl_crystal_colour 'pale green'
_exptl_crystal_density_diffrn 3.958
_exptl_crystal_density_method 'not measured'
_exptl_crystal_description parallelepiped
_exptl_crystal_F_000 416
_exptl_crystal_size_max 0.20
_exptl_crystal_size_mid 0.10
_exptl_crystal_size_min 0.07
_refine_diff_density_max 0.409
_refine_diff_density_min -0.685
_refine_ls_extinction_method none
_refine_ls_goodness_of_fit_ref 1.123
_refine_ls_hydrogen_treatment mixed
_refine_ls_matrix_type full
_refine_ls_number_parameters 49
_refine_ls_number_reflns 454
_refine_ls_number_restraints 3
_refine_ls_restrained_S_all 1.119
_refine_ls_R_factor_all 0.0203
_refine_ls_R_factor_gt 0.0194
_refine_ls_shift/su_max 0.000
_refine_ls_shift/su_mean 0.000
_refine_ls_structure_factor_coef Fsqd
_refine_ls_weighting_details 'calc w=1/[\s^2^(Fo^2^)+(0.0243P)^2^+1.4658P] where P=(Fo^2^+2Fc^2^)/3'
_refine_ls_weighting_scheme calc
_refine_ls_wR_factor_gt 0.0512
_refine_ls_wR_factor_ref 0.0515
_reflns_number_gt 439
_reflns_number_total 454
_reflns_threshold_expression I>2\s(I)
_cod_data_source_file wm2418.cif
_cod_data_source_block I
_cod_original_sg_symbol_H-M 'C 2/m'
_cod_database_code 2228586
_cod_database_fobs_code 2228586

loop_
_symmetry_equiv_pos_as_xyz
'x, y, z'
'-x, y, -z'
'x+1/2, y+1/2, z'
'-x+1/2, y+1/2, -z'
'-x, -y, -z'
'x, -y, z'
'-x+1/2, -y+1/2, -z'
'x+1/2, -y+1/2, z'

loop_
_atom_site_type_symbol
_atom_site_label
_atom_site_fract_x
_atom_site_fract_y
_atom_site_fract_z
_atom_site_U_iso_or_equiv
_atom_site_adp_type
_atom_site_calc_flag
_atom_site_refinement_flags
_atom_site_occupancy
_atom_site_disorder_assembly
_atom_site_disorder_group
Sr Sr1 0.5000 0.5000 0.0000 0.01385(17) Uani d S 1 . .
Ni Ni1 0.7500 0.7500 0.5000 0.00948(17) Uani d S 1 . .
P P1 0.91308(11) 0.5000 0.22145(14) 0.0053(2) Uani d S 1 . .
O O1 1.0211(2) 0.7094(3) 0.2739(3) 0.0110(4) Uani d . 1 . .
O O2 0.7975(3) 0.5000 0.0027(4) 0.0143(6) Uani d S 1 . .
O O3 0.7992(3) 0.5000 0.3363(4) 0.0084(5) Uani d S 1 . .
O O4 0.6779(3) 0.5000 0.6298(4) 0.0128(6) Uani d SD 1 . .
H H1 0.577(4) 0.5000 0.610(13) 0.15(4) Uiso d SD 1 . .
H H2 0.730(10) 0.5000 0.755(4) 0.15(4) Uiso d SD 1 . .

loop_
_atom_site_aniso_label
_atom_site_aniso_U_11
_atom_site_aniso_U_22
_atom_site_aniso_U_33
_atom_site_aniso_U_12
_atom_site_aniso_U_13
_atom_site_aniso_U_23
Sr1 0.0089(3) 0.0253(3) 0.0071(3) 0.000 0.00297(19) 0.000
Ni1 0.0100(3) 0.0095(3) 0.0083(3) 0.00375(18) 0.00307(19) 0.00014(19)
P1 0.0045(4) 0.0055(5) 0.0059(5) 0.000 0.0020(3) 0.000
O1 0.0090(9) 0.0104(10) 0.0116(10) -0.0040(8) 0.0021(7) 0.0013(8)
O2 0.0100(13) 0.0226(17) 0.0080(15) 0.000 0.0014(11) 0.000
O3 0.0084(12) 0.0086(14) 0.0107(13) 0.000 0.0066(10) 0.000
O4 0.0076(13) 0.0211(17) 0.0107(14) 0.000 0.0047(11) 0.000

loop_
_atom_type_symbol
_atom_type_description
_atom_type_scat_dispersion_real
_atom_type_scat_dispersion_imag
_atom_type_scat_source
O O 0.0106 0.0060 'International Tables Vol C Tables 4.2.6.8 and 6.1.1.4'
P P 0.1023 0.0942 'International Tables Vol C Tables 4.2.6.8 and 6.1.1.4'
Ni Ni 0.3393 1.1124 'International Tables Vol C Tables 4.2.6.8 and 6.1.1.4'
Sr Sr -1.5307 3.2498 'International Tables Vol C Tables 4.2.6.8 and 6.1.1.4'
H H 0.0000 0.0000 'International Tables Vol C Tables 4.2.6.8 and 6.1.1.4'

loop_
_geom_angle_atom_site_label_1
_geom_angle_atom_site_label_2
_geom_angle_atom_site_label_3
_geom_angle_site_symmetry_1
_geom_angle_site_symmetry_3
_geom_angle
_geom_angle_publ_flag
O1 Sr1 O1 8_465 4_645 180.0 ?
O1 Sr1 O1 8_465 7_665 96.00(9) ?
O1 Sr1 O1 4_645 7_665 84.00(9) ?
O1 Sr1 O1 8_465 3_445 84.00(9) ?
O1 Sr1 O1 4_645 3_445 96.00(9) ?
O1 Sr1 O1 7_665 3_445 180.00(7) ?
O1 Sr1 O2 8_465 5_665 76.18(6) ?
O1 Sr1 O2 4_645 5_665 103.82(6) ?
O1 Sr1 O2 7_665 5_665 103.82(6) ?
O1 Sr1 O2 3_445 5_665 76.18(6) ?
O1 Sr1 O2 8_465 . 103.82(6) ?
O1 Sr1 O2 4_645 . 76.18(6) ?
O1 Sr1 O2 7_665 . 76.18(6) ?
O1 Sr1 O2 3_445 . 103.82(6) ?
O2 Sr1 O2 5_665 . 180.0 ?
O1 Sr1 O3 8_465 . 64.85(6) ?
O1 Sr1 O3 4_645 . 115.15(6) ?
O1 Sr1 O3 7_665 . 115.15(6) ?
O1 Sr1 O3 3_445 . 64.85(6) ?
O2 Sr1 O3 5_665 . 126.37(8) ?
O2 Sr1 O3 . . 53.63(8) ?
O1 Sr1 O3 8_465 5_665 115.15(6) ?
O1 Sr1 O3 4_645 5_665 64.85(6) ?
O1 Sr1 O3 7_665 5_665 64.85(6) ?
O1 Sr1 O3 3_445 5_665 115.15(6) ?
O2 Sr1 O3 5_665 5_665 53.63(8) ?
O2 Sr1 O3 . 5_665 126.37(8) ?
O3 Sr1 O3 . 5_665 180.00(9) ?
O4 Ni1 O4 7_666 . 180.0 ?
O4 Ni1 O1 7_666 8_465 85.80(10) ?
O4 Ni1 O1 . 8_465 94.20(10) ?
O4 Ni1 O1 7_666 2_756 94.20(10) ?
O4 Ni1 O1 . 2_756 85.80(10) ?
O1 Ni1 O1 8_465 2_756 180.0 ?
O4 Ni1 O3 7_666 7_666 85.13(8) ?
O4 Ni1 O3 . 7_666 94.87(8) ?
O1 Ni1 O3 8_465 7_666 90.62(9) ?
O1 Ni1 O3 2_756 7_666 89.38(9) ?
O4 Ni1 O3 7_666 . 94.87(8) ?
O4 Ni1 O3 . . 85.13(8) ?
O1 Ni1 O3 8_465 . 89.38(10) ?
O1 Ni1 O3 2_756 . 90.62(9) ?
O3 Ni1 O3 7_666 . 180.0 ?
O2 P1 O1 . 6_565 110.38(10) ?
O2 P1 O1 . . 110.38(10) ?
O1 P1 O1 6_565 . 110.64(16) ?
O2 P1 O3 . . 105.67(16) ?
O1 P1 O3 6_565 . 109.83(10) ?
O1 P1 O3 . . 109.83(10) ?
P1 O1 Ni1 . 2_756 127.73(12) ?
P1 O1 Sr1 . 3 121.08(11) ?
Ni1 O1 Sr1 2_756 3 106.29(8) ?
P1 O2 Sr1 . . 104.37(14) ?
P1 O3 Ni1 . . 130.42(7) ?
P1 O3 Ni1 . 4_646 130.42(7) ?
Ni1 O3 Ni1 . 4_646 92.66(11) ?
P1 O3 Sr1 . . 96.33(13) ?
Ni1 O3 Sr1 . . 99.48(8) ?
Ni1 O3 Sr1 4_646 . 99.48(8) ?
Ni1 O4 Ni1 4_646 . 96.34(12) ?
Ni1 O4 H1 4_646 . 116(3) ?
Ni1 O4 H1 . . 116(3) ?
Ni1 O4 H2 4_646 . 112(4) ?
Ni1 O4 H2 . . 112(4) ?
H1 O4 H2 . . 105(8) ?

loop_
_geom_bond_atom_site_label_1
_geom_bond_atom_site_label_2
_geom_bond_site_symmetry_2
_geom_bond_distance
_geom_bond_publ_flag
Sr1 O1 8_465 2.626(2) y
Sr1 O1 4_645 2.626(2) ?
Sr1 O1 7_665 2.626(2) ?
Sr1 O1 3_445 2.626(2) ?
Sr1 O2 5_665 2.636(3) ?
Sr1 O2 . 2.636(3) y
Sr1 O3 . 2.797(3) y
Sr1 O3 5_665 2.797(3) ?
Ni1 O4 7_666 2.0285(19) ?
Ni1 O4 . 2.0285(19) y
Ni1 O1 8_465 2.0499(19) ?
Ni1 O1 2_756 2.0499(19) y
Ni1 O3 7_666 2.0895(18) ?
Ni1 O3 . 2.0895(18) y
P1 O2 . 1.517(3) y
P1 O1 6_565 1.539(2) ?
P1 O1 . 1.539(2) y
P1 O3 . 1.564(3) y
O4 H1 . 0.85(5) ?
O4 H2 . 0.85(5) ?

loop_
_geom_hbond_atom_site_label_D
_geom_hbond_atom_site_label_H
_geom_hbond_atom_site_label_A
_geom_hbond_site_symmetry_A
_geom_hbond_distance_DH
_geom_hbond_distance_HA
_geom_hbond_distance_DA
_geom_hbond_angle_DHA
_geom_hbond_publ_flag
O4 H1 O4 5_666 0.85(6) 2.23(7) 2.951(4) 143(7) y
O4 H1 O1 7_666 0.85(6) 2.28(4) 2.784(3) 118(4) y
O4 H1 O1 4_646 0.85(6) 2.28(4) 2.784(3) 118(4) y
O4 H2 O2 1_556 0.85(3) 1.67(3) 2.511(4) 169(9) y
